data_7241713
loop_
_publ_author_name
'Klepov, Vladislav V.'
'Kocevski, Vancho'
'Besmann, Theodore M.'
'zur Loye, Hans-Conrad'

_publ_section_title
;
 Dimensional reduction upon calcium incorporation in Cs0.3(Ca0.3Ln0.7)PS4
 and Cs0.5(Ca0.5Ln0.5)PS4
;
_journal_issue 4
_journal_name_full CrystEngComm
_journal_page_first 831
_journal_page_last 840
_journal_paper_doi 10.1039/D0CE01524E
_journal_volume 23
_journal_year 2021
_chemical_formula_sum 'Ca0.5 Cs0.5 P Pr0.5 S4'
_chemical_formula_weight 316.16
_space_group_crystal_system monoclinic
_space_group_IT_number 15
_space_group_name_Hall '-C 2yc'
_space_group_name_H-M_alt 'C 1 2/c 1'
_audit_creation_method SHELXL-2018/1
_audit_update_record
;
2020-10-14 deposited with the CCDC.	2020-12-01 downloaded from the CCDC.
;
_cell_angle_alpha 90
_cell_angle_beta 103.9463(8)
_cell_angle_gamma 90
_cell_formula_units_Z 8
_cell_length_a 9.2095(2)
_cell_length_b 9.2341(2)
_cell_length_c 16.7221(4)
_cell_measurement_reflns_used 9982
_cell_measurement_temperature 300(2)
_cell_measurement_theta_max 33.15
_cell_measurement_theta_min 2.51
_cell_volume 1380.15(5)
_computing_structure_refinement 'SHELXL-2018/1 (Sheldrick, 2018)'
_diffrn_ambient_temperature 300(2)
_diffrn_measured_fraction_theta_full 0.996
_diffrn_measured_fraction_theta_max 0.998
_diffrn_measurement_device_type 'Bruker D8 QUEST'
_diffrn_radiation_type MoK\a
_diffrn_radiation_wavelength 0.71073
_diffrn_reflns_av_R_equivalents 0.0313
_diffrn_reflns_av_unetI/netI 0.0148
_diffrn_reflns_Laue_measured_fraction_full 0.996
_diffrn_reflns_Laue_measured_fraction_max 0.998
_diffrn_reflns_limit_h_max 13
_diffrn_reflns_limit_h_min -12
_diffrn_reflns_limit_k_max 13
_diffrn_reflns_limit_k_min -13
_diffrn_reflns_limit_l_max 25
_diffrn_reflns_limit_l_min -25
_diffrn_reflns_number 26261
_diffrn_reflns_point_group_measured_fraction_full 0.996
_diffrn_reflns_point_group_measured_fraction_max 0.998
_diffrn_reflns_theta_full 25.242
_diffrn_reflns_theta_max 32.487
_diffrn_reflns_theta_min 3.172
_exptl_absorpt_coefficient_mu 7.897
_exptl_absorpt_correction_T_max 0.2694
_exptl_absorpt_correction_T_min 0.1994
_exptl_absorpt_correction_type multi-scan
_exptl_absorpt_process_details
;
 Reference: Krause, L., Herbst-Irmer, R., Sheldrick G.M. & Stalke D.,
 J. Appl. Cryst. 48 (2015) 3-10.
;
_exptl_crystal_colour 'pale green'
_exptl_crystal_density_diffrn 3.043
_exptl_crystal_description plate
_exptl_crystal_F_000 1168
_exptl_crystal_size_max 0.04
_exptl_crystal_size_mid 0.03
_exptl_crystal_size_min 0.01
_refine_diff_density_max 1.190
_refine_diff_density_min -1.057
_refine_diff_density_rms 0.127
_refine_ls_extinction_method none
_refine_ls_goodness_of_fit_ref 1.116
_refine_ls_hydrogen_treatment undef
_refine_ls_matrix_type full
_refine_ls_number_parameters 60
_refine_ls_number_reflns 2487
_refine_ls_number_restraints 0
_refine_ls_restrained_S_all 1.116
_refine_ls_R_factor_all 0.0287
_refine_ls_R_factor_gt 0.0267
_refine_ls_shift/su_max 0.001
_refine_ls_shift/su_mean 0.000
_refine_ls_structure_factor_coef Fsqd
_refine_ls_weighting_details 'w=1/[\s^2^(Fo^2^)+(0.0215P)^2^+8.4284P] where P=(Fo^2^+2Fc^2^)/3'
_refine_ls_weighting_scheme calc
_refine_ls_wR_factor_gt 0.0631
_refine_ls_wR_factor_ref 0.0642
_reflns_Friedel_coverage 0.000
_reflns_number_gt 2338
_reflns_number_total 2487
_reflns_threshold_expression 'I > 2\s(I)'
_cod_data_source_file d0ce01524e2.cif
_cod_data_source_block Pr05
_cod_depositor_comments 'Adding full bibliography for 7241712--7241724.cif.'
_cod_original_sg_symbol_H-M 'C 2/c'
_cod_original_formula_sum 'Ca0.50 Cs0.50 P Pr0.50 S4'
_cod_database_code 7241713
_shelx_shelxl_version_number 2018/1
_shelx_space_group_comment
;
The symmetry employed for this shelxl refinement is uniquely defined
by the following loop, which should always be used as a source of
symmetry information in preference to the above space-group names.
They are only intended as comments.
;

loop_
_space_group_symop_operation_xyz
'x, y, z'
'-x, y, -z+1/2'
'x+1/2, y+1/2, z'
'-x+1/2, y+1/2, -z+1/2'
'-x, -y, -z'
'x, -y, z-1/2'
'-x+1/2, -y+1/2, -z'
'x+1/2, -y+1/2, z-1/2'

loop_
_atom_site_label
_atom_site_type_symbol
_atom_site_fract_x
_atom_site_fract_y
_atom_site_fract_z
_atom_site_U_iso_or_equiv
_atom_site_adp_type
_atom_site_occupancy
_atom_site_site_symmetry_order
_atom_site_calc_flag
_atom_site_refinement_flags_posn
_atom_site_refinement_flags_adp
_atom_site_refinement_flags_occupancy
_atom_site_disorder_assembly
_atom_site_disorder_group
Cs1 Cs 0.000000 0.64236(3) 0.250000 0.03376(8) Uani 1 2 d S T P . .
Pr1 Pr 0.49342(3) 0.73185(3) 0.02453(2) 0.02494(7) Uani 0.5 1 d . . P . .
Ca1 Ca 0.49342(3) 0.73185(3) 0.02453(2) 0.02494(7) Uani 0.5 1 d . . P . .
P1 P 0.27645(8) 0.48573(7) 0.09301(4) 0.01996(13) Uani 1 1 d . . . . .
S1 S 0.25343(9) 0.70130(8) 0.11300(5) 0.02676(14) Uani 1 1 d . . . . .
S2 S 0.18326(8) 0.36098(8) 0.16604(5) 0.02473(13) Uani 1 1 d . . . . .
S3 S 0.50129(8) 0.45422(8) 0.11325(5) 0.02726(15) Uani 1 1 d . . . . .
S4 S 0.18214(12) 0.44405(12) -0.02911(5) 0.0437(2) Uani 1 1 d . . . . .

loop_
_atom_site_aniso_label
_atom_site_aniso_U_11
_atom_site_aniso_U_22
_atom_site_aniso_U_33
_atom_site_aniso_U_23
_atom_site_aniso_U_13
_atom_site_aniso_U_12
Cs1 0.03722(15) 0.03240(14) 0.03479(15) 0.000 0.01478(11) 0.000
Pr1 0.02415(12) 0.02354(11) 0.02821(12) 0.00112(9) 0.00844(9) -0.00593(9)
Ca1 0.02415(12) 0.02354(11) 0.02821(12) 0.00112(9) 0.00844(9) -0.00593(9)
P1 0.0192(3) 0.0167(3) 0.0256(3) 0.0015(2) 0.0087(2) 0.0006(2)
S1 0.0289(3) 0.0186(3) 0.0354(4) 0.0015(3) 0.0128(3) 0.0044(2)
S2 0.0264(3) 0.0242(3) 0.0257(3) 0.0029(2) 0.0104(2) -0.0030(2)
S3 0.0211(3) 0.0263(3) 0.0369(4) 0.0037(3) 0.0118(3) 0.0046(3)
S4 0.0534(5) 0.0543(6) 0.0231(3) 0.0004(3) 0.0085(3) -0.0308(5)

loop_
_atom_type_symbol
_atom_type_description
_atom_type_scat_dispersion_real
_atom_type_scat_dispersion_imag
_atom_type_scat_source
P P 0.1023 0.0942 'International Tables Vol C Tables 4.2.6.8 and 6.1.1.4'
S S 0.1246 0.1234 'International Tables Vol C Tables 4.2.6.8 and 6.1.1.4'
Ca Ca 0.2262 0.3064 'International Tables Vol C Tables 4.2.6.8 and 6.1.1.4'
Cs Cs -0.3680 2.1192 'International Tables Vol C Tables 4.2.6.8 and 6.1.1.4'
Pr Pr -0.2180 2.8214 'International Tables Vol C Tables 4.2.6.8 and 6.1.1.4'

loop_
_geom_angle_atom_site_label_1
_geom_angle_atom_site_label_2
_geom_angle_atom_site_label_3
_geom_angle
_geom_angle_site_symmetry_1
_geom_angle_site_symmetry_3
_geom_angle_publ_flag
S2 Cs1 S2 110.62(3) 4 3_455 ?
S2 Cs1 S2 132.92(2) 4 2 ?
S2 Cs1 S2 98.537(9) 3_455 2 ?
S2 Cs1 S2 98.537(9) 4 . ?
S2 Cs1 S2 132.92(2) 3_455 . ?
S2 Cs1 S2 86.44(2) 2 . ?
S2 Cs1 S3 55.531(16) 4 4 ?
S2 Cs1 S3 71.035(18) 3_455 4 ?
S2 Cs1 S3 104.650(16) 2 4 ?
S2 Cs1 S3 152.611(17) . 4 ?
S2 Cs1 S3 71.035(18) 4 3_455 ?
S2 Cs1 S3 55.531(16) 3_455 3_455 ?
S2 Cs1 S3 152.611(17) 2 3_455 ?
S2 Cs1 S3 104.649(16) . 3_455 ?
S3 Cs1 S3 76.98(3) 4 3_455 ?
S2 Cs1 S1 104.693(17) 4 2 ?
S2 Cs1 S1 65.052(17) 3_455 2 ?
S2 Cs1 S1 55.374(16) 2 2 ?
S2 Cs1 S1 141.586(18) . 2 ?
S3 Cs1 S1 53.155(16) 4 2 ?
S3 Cs1 S1 111.615(17) 3_455 2 ?
S2 Cs1 S1 65.052(17) 4 . ?
S2 Cs1 S1 104.693(17) 3_455 . ?
S2 Cs1 S1 141.586(18) 2 . ?
S2 Cs1 S1 55.374(16) . . ?
S3 Cs1 S1 111.615(18) 4 . ?
S3 Cs1 S1 53.155(16) 3_455 . ?
S1 Cs1 S1 163.01(2) 2 . ?
S2 Cs1 S4 129.785(18) 4 5_565 ?
S2 Cs1 S4 66.54(2) 3_455 5_565 ?
S2 Cs1 S4 95.213(19) 2 5_565 ?
S2 Cs1 S4 66.39(2) . 5_565 ?
S3 Cs1 S4 135.23(2) 4 5_565 ?
S3 Cs1 S4 67.83(2) 3_455 5_565 ?
S1 Cs1 S4 116.31(2) 2 5_565 ?
S1 Cs1 S4 67.63(2) . 5_565 ?
S2 Cs1 S4 66.54(2) 4 6_566 ?
S2 Cs1 S4 129.785(18) 3_455 6_566 ?
S2 Cs1 S4 66.39(2) 2 6_566 ?
S2 Cs1 S4 95.214(18) . 6_566 ?
S3 Cs1 S4 67.83(2) 4 6_566 ?
S3 Cs1 S4 135.23(2) 3_455 6_566 ?
S1 Cs1 S4 67.64(2) 2 6_566 ?
S1 Cs1 S4 116.31(2) . 6_566 ?
S4 Cs1 S4 155.47(4) 5_565 6_566 ?
S2 Cs1 Pr1 71.282(12) 4 8_466 ?
S2 Cs1 Pr1 92.439(13) 3_455 8_466 ?
S2 Cs1 Pr1 71.345(12) 2 8_466 ?
S2 Cs1 Pr1 132.554(13) . 8_466 ?
S3 Cs1 Pr1 37.359(13) 4 8_466 ?
S3 Cs1 Pr1 114.333(15) 3_455 8_466 ?
S1 Cs1 Pr1 37.365(13) 2 8_466 ?
S1 Cs1 Pr1 136.263(14) . 8_466 ?
S4 Cs1 Pr1 153.601(18) 5_565 8_466 ?
S4 Cs1 Pr1 37.644(13) 6_566 8_466 ?
S2 Cs1 Pr1 92.439(13) 4 7_565 ?
S2 Cs1 Pr1 71.282(12) 3_455 7_565 ?
S2 Cs1 Pr1 132.554(13) 2 7_565 ?
S2 Cs1 Pr1 71.344(12) . 7_565 ?
S3 Cs1 Pr1 114.333(15) 4 7_565 ?
S3 Cs1 Pr1 37.359(13) 3_455 7_565 ?
S1 Cs1 Pr1 136.263(14) 2 7_565 ?
S1 Cs1 Pr1 37.365(13) . 7_565 ?
S4 Cs1 Pr1 37.644(13) 5_565 7_565 ?
S4 Cs1 Pr1 153.601(18) 6_566 7_565 ?
Pr1 Cs1 Pr1 151.691(10) 8_466 7_565 ?
S2 Ca1 S3 142.13(2) 3 5_665 ?
S2 Ca1 S1 141.47(2) 3 7_565 ?
S3 Ca1 S1 69.65(2) 5_665 7_565 ?
S2 Ca1 S4 71.34(2) 3 3 ?
S3 Ca1 S4 91.64(3) 5_665 3 ?
S1 Ca1 S4 91.42(3) 7_565 3 ?
S2 Ca1 S3 90.59(2) 3 . ?
S3 Ca1 S3 83.17(2) 5_665 . ?
S1 Ca1 S3 120.36(2) 7_565 . ?
S4 Ca1 S3 142.88(3) 3 . ?
S2 Ca1 S1 90.43(2) 3 . ?
S3 Ca1 S1 120.12(2) 5_665 . ?
S1 Ca1 S1 83.03(2) 7_565 . ?
S4 Ca1 S1 142.70(3) 3 . ?
S3 Ca1 S1 66.20(2) . . ?
S2 Ca1 S4 79.63(2) 3 5_665 ?
S3 Ca1 S4 63.09(2) 5_665 5_665 ?
S1 Ca1 S4 129.98(2) 7_565 5_665 ?
S4 Ca1 S4 74.92(4) 3 5_665 ?
S3 Ca1 S4 69.98(2) . 5_665 ?
S1 Ca1 S4 134.87(2) . 5_665 ?
S2 Ca1 P1 107.05(2) 3 . ?
S3 Ca1 P1 89.73(2) 5_665 . ?
S1 Ca1 P1 89.85(2) 7_565 . ?
S4 Ca1 P1 178.39(2) 3 . ?
S3 Ca1 P1 36.531(18) . . ?
S1 Ca1 P1 36.551(18) . . ?
S4 Ca1 P1 104.99(2) 5_665 . ?
S2 Ca1 S4 79.23(2) 3 7_565 ?
S3 Ca1 S4 129.79(2) 5_665 7_565 ?
S1 Ca1 S4 62.83(2) 7_565 7_565 ?
S4 Ca1 S4 74.74(3) 3 7_565 ?
S3 Ca1 S4 134.79(2) . 7_565 ?
S1 Ca1 S4 69.92(2) . 7_565 ?
S4 Ca1 S4 147.24(3) 5_665 7_565 ?
P1 Ca1 S4 104.98(2) . 7_565 ?
S2 Ca1 P1 35.294(18) 3 3 ?
S3 Ca1 P1 120.50(2) 5_665 3 ?
S1 Ca1 P1 120.07(2) 7_565 3 ?
S4 Ca1 P1 36.04(2) 3 3 ?
S3 Ca1 P1 119.51(2) . 3 ?
S1 Ca1 P1 119.33(2) . 3 ?
S4 Ca1 P1 74.30(2) 5_665 3 ?
P1 Ca1 P1 142.35(2) . 3 ?
S4 Ca1 P1 73.96(2) 7_565 3 ?
S2 Ca1 Cs1 123.595(16) 3 7_565 ?
S3 Ca1 Cs1 50.724(16) 5_665 7_565 ?
S1 Ca1 Cs1 50.817(15) 7_565 7_565 ?
S4 Ca1 Cs1 52.257(18) 3 7_565 ?
S3 Ca1 Cs1 133.875(18) . 7_565 ?
S1 Ca1 Cs1 133.838(17) . 7_565 ?
S4 Ca1 Cs1 85.549(15) 5_665 7_565 ?
P1 Ca1 Cs1 129.351(14) . 7_565 ?
S4 Ca1 Cs1 85.622(15) 7_565 7_565 ?
P1 Ca1 Cs1 88.301(13) 3 7_565 ?
S2 P1 S3 112.46(5) . . ?
S2 P1 S1 112.50(4) . . ?
S3 P1 S1 104.72(4) . . ?
S2 P1 S4 110.83(5) . . ?
S3 P1 S4 107.93(5) . . ?
S1 P1 S4 108.08(5) . . ?
S2 P1 Ca1 163.04(4) . . ?
S3 P1 Ca1 59.69(3) . . ?
S1 P1 Ca1 59.70(3) . . ?
S4 P1 Ca1 86.13(3) . . ?
P1 S1 Pr1 99.87(4) . 7_565 ?
P1 S1 Ca1 83.75(3) . . ?
Pr1 S1 Ca1 96.97(2) 7_565 . ?
P1 S1 Cs1 93.68(3) . . ?
Pr1 S1 Cs1 91.82(2) 7_565 . ?
Ca1 S1 Cs1 171.14(3) . . ?
P1 S2 Pr1 90.10(3) . 3_445 ?
P1 S2 Cs1 97.79(3) . 3_545 ?
Pr1 S2 Cs1 111.89(2) 3_445 3_545 ?
P1 S2 Cs1 97.65(3) . . ?
Pr1 S2 Cs1 112.26(2) 3_445 . ?
Cs1 S2 Cs1 132.92(2) 3_545 . ?
P1 S3 Pr1 99.48(4) . 5_665 ?
P1 S3 Ca1 83.78(3) . . ?
Pr1 S3 Ca1 96.83(2) 5_665 . ?
P1 S3 Cs1 93.42(3) . 3_545 ?
Pr1 S3 Cs1 91.92(2) 5_665 3_545 ?
Ca1 S3 Cs1 171.14(3) . 3_545 ?
P1 S4 Pr1 87.74(3) . 3_445 ?
P1 S4 Cs1 177.84(4) . 5_565 ?
Pr1 S4 Cs1 90.10(2) 3_445 5_565 ?

loop_
_geom_bond_atom_site_label_1
_geom_bond_atom_site_label_2
_geom_bond_distance
_geom_bond_site_symmetry_2
_geom_bond_publ_flag
Cs1 S2 3.5470(8) 4 ?
Cs1 S2 3.5470(8) 3_455 ?
Cs1 S2 3.5656(8) 2 ?
Cs1 S2 3.5656(8) . ?
Cs1 S3 3.6790(8) 4 ?
Cs1 S3 3.6790(8) 3_455 ?
Cs1 S1 3.6837(8) 2 ?
Cs1 S1 3.6837(8) . ?
Cs1 S4 3.7561(9) 5_565 ?
Cs1 S4 3.7561(9) 6_566 ?
Cs1 Pr1 4.7499(3) 8_466 ?
Cs1 Pr1 4.7499(3) 7_565 ?
Ca1 S2 2.8431(8) 3 ?
Ca1 S3 2.8839(9) 5_665 ?
Ca1 S1 2.8841(8) 7_565 ?
Ca1 S4 2.9010(9) 3 ?
Ca1 S3 2.9541(8) . ?
Ca1 S1 2.9544(8) . ?
Ca1 S4 3.3855(13) 5_665 ?
Ca1 P1 3.4018(7) . ?
Ca1 S4 3.4112(13) 7_565 ?
Ca1 P1 3.4875(7) 3 ?
P1 S2 2.0150(10) . ?
P1 S3 2.0369(10) . ?
P1 S1 2.0379(10) . ?
P1 S4 2.0537(11) . ?
